data_4073042
loop_
_publ_author_name
'Gao, Yihua'
'Cheng, Xiaoyan'
'Song, Haibin'
'Zhang, Jianying'
'Cui, Chunming'

_publ_section_title
;
 A Cyclopropenylaluminum Derivative from Hydrolysis and Alcoholysis of an
 Aluminacyclobutenone
;
_journal_issue 6
_journal_name_full Organometallics
_journal_page_first 1308
_journal_paper_doi 10.1021/om070028k
_journal_volume 26
_journal_year 2007
_chemical_formula_moiety 'C47 H77 Al N2 O Si4'
_chemical_formula_sum 'C47 H77 Al N2 O Si4'
_chemical_formula_weight 825.45
_chemical_name_systematic
; 
 ? 
;
_space_group_IT_number 14
_symmetry_cell_setting monoclinic
_symmetry_space_group_name_Hall '-P 2yn'
_symmetry_space_group_name_H-M 'P 1 21/n 1'
_atom_sites_solution_hydrogens geom
_atom_sites_solution_primary direct
_atom_sites_solution_secondary difmap
_audit_creation_method SHELXL-97
_cell_angle_alpha 90.00
_cell_angle_beta 115.449(2)
_cell_angle_gamma 90.00
_cell_formula_units_Z 4
_cell_length_a 11.1041(7)
_cell_length_b 38.623(2)
_cell_length_c 12.8542(8)
_cell_measurement_reflns_used 10770
_cell_measurement_temperature 113(2)
_cell_measurement_theta_max 27.9
_cell_measurement_theta_min 1.8
_cell_volume 4977.9(5)
_computing_cell_refinement CrystalClear
_computing_data_collection CrystalClear
_computing_data_reduction CrystalClear
_computing_publication_material 'CrystalStructure 3.7.0'
_computing_structure_refinement 'SHELXL-97 (Sheldrick, 1997)'
_computing_structure_solution SHELXS97
_diffrn_ambient_temperature 113(2)
_diffrn_detector_area_resol_mean 7.31
_diffrn_measured_fraction_theta_full 0.997
_diffrn_measured_fraction_theta_max 0.997
_diffrn_measurement_device_type 'Rigaku Saturn'
_diffrn_measurement_method \w
_diffrn_radiation_monochromator confocal
_diffrn_radiation_source 'rotating anode'
_diffrn_radiation_type MoK\a
_diffrn_radiation_wavelength 0.71070
_diffrn_reflns_av_R_equivalents 0.0499
_diffrn_reflns_av_sigmaI/netI 0.0470
_diffrn_reflns_limit_h_max 14
_diffrn_reflns_limit_h_min -14
_diffrn_reflns_limit_k_max 50
_diffrn_reflns_limit_k_min -50
_diffrn_reflns_limit_l_max 16
_diffrn_reflns_limit_l_min -16
_diffrn_reflns_number 45823
_diffrn_reflns_theta_full 27.87
_diffrn_reflns_theta_max 27.87
_diffrn_reflns_theta_min 1.83
_exptl_absorpt_coefficient_mu 0.171
_exptl_absorpt_correction_T_max 0.9831
_exptl_absorpt_correction_T_min 0.9699
_exptl_absorpt_correction_type multi-scan
_exptl_absorpt_process_details 'Jacobson, R. (1998) Private communication'
_exptl_crystal_colour yellow
_exptl_crystal_density_diffrn 1.101
_exptl_crystal_density_method 'not measured'
_exptl_crystal_description block
_exptl_crystal_F_000 1800
_exptl_crystal_size_max 0.18
_exptl_crystal_size_mid 0.14
_exptl_crystal_size_min 0.10
_refine_diff_density_max 0.336
_refine_diff_density_min -0.289
_refine_diff_density_rms 0.053
_refine_ls_extinction_coef 0.0047(4)
_refine_ls_extinction_expression Fc^*^=kFc[1+0.001xFc^2^\l^3^/sin(2\q)]^-1/4^
_refine_ls_extinction_method SHELXL
_refine_ls_goodness_of_fit_ref 1.061
_refine_ls_hydrogen_treatment constr
_refine_ls_matrix_type full
_refine_ls_number_parameters 520
_refine_ls_number_reflns 11848
_refine_ls_number_restraints 0
_refine_ls_restrained_S_all 1.061
_refine_ls_R_factor_all 0.0583
_refine_ls_R_factor_gt 0.0481
_refine_ls_shift/su_max 0.004
_refine_ls_shift/su_mean 0.000
_refine_ls_structure_factor_coef Fsqd
_refine_ls_weighting_details 'calc w=1/[\s^2^(Fo^2^)+(0.0455P)^2^+2.5881P] where P=(Fo^2^+2Fc^2^)/3'
_refine_ls_weighting_scheme calc
_refine_ls_wR_factor_gt 0.1095
_refine_ls_wR_factor_ref 0.1157
_reflns_number_gt 10238
_reflns_number_total 11848
_reflns_threshold_expression >2sigma(I)
_cod_data_source_file om070028ksi20070110_112631.cif
_cod_data_source_block shelxl
_cod_original_cell_volume 4978.0(5)
_cod_database_code 4073042

loop_
_symmetry_equiv_pos_as_xyz
'x, y, z'
'-x+1/2, y+1/2, -z+1/2'
'-x, -y, -z'
'x-1/2, -y-1/2, z-1/2'

loop_
_atom_site_label
_atom_site_type_symbol
_atom_site_fract_x
_atom_site_fract_y
_atom_site_fract_z
_atom_site_U_iso_or_equiv
_atom_site_adp_type
_atom_site_occupancy
_atom_site_symmetry_multiplicity
_atom_site_calc_flag
_atom_site_refinement_flags
Si1 Si 0.78067(5) 0.184211(13) 0.52292(4) 0.02116(11) Uani 1 1 d .
Si2 Si 0.41044(5) 0.198774(12) 0.39912(4) 0.02165(11) Uani 1 1 d .
Si3 Si 0.26028(5) 0.136915(12) -0.05555(4) 0.01951(11) Uani 1 1 d .
Si4 Si 0.28203(5) 0.052239(12) 0.16409(4) 0.01869(11) Uani 1 1 d .
Al1 Al 0.67235(4) 0.125528(12) 0.28895(4) 0.01356(11) Uani 1 1 d .
O1 O 0.30477(11) 0.14133(3) 0.25099(11) 0.0228(3) Uani 1 1 d .
N1 N 0.78782(13) 0.08768(3) 0.36792(11) 0.0159(3) Uani 1 1 d .
N2 N 0.77518(13) 0.14079(3) 0.20948(11) 0.0151(3) Uani 1 1 d .
C1 C 0.74654(16) 0.05486(4) 0.39745(14) 0.0180(3) Uani 1 1 d .
C2 C 0.70890(17) 0.05263(5) 0.48870(15) 0.0221(3) Uani 1 1 d .
C3 C 0.67599(18) 0.02005(5) 0.51659(16) 0.0274(4) Uani 1 1 d .
H3 H 0.6486 0.0182 0.5770 0.033 Uiso 1 1 calc R
C4 C 0.68239(19) -0.00941(5) 0.45826(16) 0.0288(4) Uani 1 1 d .
H4 H 0.6615 -0.0314 0.4797 0.035 Uiso 1 1 calc R
C5 C 0.71929(18) -0.00683(5) 0.36853(16) 0.0262(4) Uani 1 1 d .
H5 H 0.7228 -0.0272 0.3283 0.031 Uiso 1 1 calc R
C6 C 0.75144(17) 0.02504(4) 0.33606(15) 0.0211(3) Uani 1 1 d .
C7 C 0.71058(18) 0.08367(5) 0.56236(15) 0.0240(4) Uani 1 1 d .
H7 H 0.7394 0.1044 0.5322 0.029 Uiso 1 1 calc R
C8 C 0.5717(2) 0.09105(5) 0.55531(18) 0.0334(4) Uani 1 1 d .
H8A H 0.5087 0.0949 0.4748 0.050 Uiso 1 1 calc R
H8B H 0.5753 0.1117 0.6007 0.050 Uiso 1 1 calc R
H8C H 0.5421 0.0712 0.5859 0.050 Uiso 1 1 calc R
C9 C 0.8113(2) 0.07814(6) 0.68809(16) 0.0345(4) Uani 1 1 d .
H9A H 0.7824 0.0587 0.7208 0.052 Uiso 1 1 calc R
H9B H 0.8166 0.0991 0.7326 0.052 Uiso 1 1 calc R
H9C H 0.8993 0.0731 0.6912 0.052 Uiso 1 1 calc R
C10 C 0.78977(18) 0.02605(4) 0.23578(16) 0.0243(4) Uani 1 1 d .
H10 H 0.8142 0.0504 0.2269 0.029 Uiso 1 1 calc R
C11 C 0.91089(19) 0.00288(5) 0.25770(18) 0.0327(4) Uani 1 1 d .
H11A H 0.9840 0.0089 0.3321 0.049 Uiso 1 1 calc R
H11B H 0.9396 0.0064 0.1963 0.049 Uiso 1 1 calc R
H11C H 0.8863 -0.0214 0.2587 0.049 Uiso 1 1 calc R
C12 C 0.6713(2) 0.01541(5) 0.12352(16) 0.0309(4) Uani 1 1 d .
H12A H 0.6443 -0.0083 0.1309 0.046 Uiso 1 1 calc R
H12B H 0.6975 0.0165 0.0598 0.046 Uiso 1 1 calc R
H12C H 0.5966 0.0312 0.1080 0.046 Uiso 1 1 calc R
C13 C 0.92023(16) 0.09187(4) 0.40379(14) 0.0177(3) Uani 1 1 d .
C14 C 0.97507(16) 0.11672(4) 0.35845(14) 0.0191(3) Uani 1 1 d .
H14 H 1.0687 0.1201 0.3984 0.023 Uiso 1 1 calc R
C15 C 0.90821(15) 0.13738(4) 0.26068(14) 0.0168(3) Uani 1 1 d .
C16 C 1.01794(17) 0.06873(5) 0.49630(15) 0.0243(4) Uani 1 1 d .
H16A H 0.9898 0.0660 0.5584 0.036 Uiso 1 1 calc R
H16B H 1.1069 0.0792 0.5272 0.036 Uiso 1 1 calc R
H16C H 1.0204 0.0460 0.4633 0.036 Uiso 1 1 calc R
C17 C 0.99483(17) 0.15588(5) 0.21466(16) 0.0247(4) Uani 1 1 d .
H17A H 0.9539 0.1543 0.1304 0.037 Uiso 1 1 calc R
H17B H 1.0832 0.1451 0.2458 0.037 Uiso 1 1 calc R
H17C H 1.0037 0.1803 0.2379 0.037 Uiso 1 1 calc R
C18 C 0.72103(15) 0.15868(4) 0.09894(14) 0.0171(3) Uani 1 1 d .
C19 C 0.71456(16) 0.19504(4) 0.09496(14) 0.0190(3) Uani 1 1 d .
C20 C 0.67574(18) 0.21114(5) -0.01217(15) 0.0240(4) Uani 1 1 d .
H20 H 0.6697 0.2357 -0.0169 0.029 Uiso 1 1 calc R
C21 C 0.64604(19) 0.19216(5) -0.11110(16) 0.0282(4) Uani 1 1 d .
H21 H 0.6232 0.2036 -0.1825 0.034 Uiso 1 1 calc R
C22 C 0.64960(19) 0.15637(5) -0.10592(15) 0.0271(4) Uani 1 1 d .
H22 H 0.6275 0.1435 -0.1746 0.032 Uiso 1 1 calc R
C23 C 0.68497(16) 0.13875(4) -0.00172(14) 0.0198(3) Uani 1 1 d .
C24 C 0.74759(17) 0.21751(4) 0.20090(15) 0.0217(3) Uani 1 1 d .
H24 H 0.7805 0.2021 0.2702 0.026 Uiso 1 1 calc R
C25 C 0.8558(2) 0.24456(5) 0.21787(18) 0.0317(4) Uani 1 1 d .
H25A H 0.9346 0.2330 0.2183 0.048 Uiso 1 1 calc R
H25B H 0.8802 0.2565 0.2914 0.048 Uiso 1 1 calc R
H25C H 0.8217 0.2614 0.1548 0.048 Uiso 1 1 calc R
C26 C 0.62056(19) 0.23564(5) 0.19143(17) 0.0306(4) Uani 1 1 d .
H26A H 0.5851 0.2503 0.1224 0.046 Uiso 1 1 calc R
H26B H 0.6414 0.2500 0.2598 0.046 Uiso 1 1 calc R
H26C H 0.5539 0.2182 0.1860 0.046 Uiso 1 1 calc R
C27 C 0.68871(17) 0.09946(4) 0.00121(15) 0.0215(3) Uani 1 1 d .
H27 H 0.6776 0.0919 0.0710 0.026 Uiso 1 1 calc R
C28 C 0.82308(19) 0.08572(5) 0.01272(18) 0.0308(4) Uani 1 1 d .
H28A H 0.8415 0.0950 -0.0499 0.046 Uiso 1 1 calc R
H28B H 0.8202 0.0604 0.0085 0.046 Uiso 1 1 calc R
H28C H 0.8936 0.0930 0.0869 0.046 Uiso 1 1 calc R
C29 C 0.5757(2) 0.08331(5) -0.10394(18) 0.0346(4) Uani 1 1 d .
H29A H 0.4904 0.0932 -0.1135 0.052 Uiso 1 1 calc R
H29B H 0.5745 0.0582 -0.0930 0.052 Uiso 1 1 calc R
H29C H 0.5897 0.0881 -0.1728 0.052 Uiso 1 1 calc R
C30 C 0.65063(15) 0.16173(4) 0.39343(13) 0.0165(3) Uani 1 1 d .
C31 C 0.51617(16) 0.16713(4) 0.35739(14) 0.0168(3) Uani 1 1 d .
C32 C 0.42262(15) 0.14244(4) 0.26760(13) 0.0158(3) Uani 1 1 d .
C33 C 0.47883(15) 0.11912(4) 0.20584(13) 0.0151(3) Uani 1 1 d .
C34 C 0.37518(15) 0.11367(4) 0.07727(14) 0.0167(3) Uani 1 1 d .
C35 C 0.38225(15) 0.08815(4) 0.14575(14) 0.0170(3) Uani 1 1 d .
C36 C 0.94947(19) 0.16429(6) 0.56974(18) 0.0376(5) Uani 1 1 d .
H36A H 0.9804 0.1677 0.5096 0.056 Uiso 1 1 calc R
H36B H 0.9443 0.1395 0.5829 0.056 Uiso 1 1 calc R
H36C H 1.0122 0.1753 0.6412 0.056 Uiso 1 1 calc R
C37 C 0.80429(19) 0.23078(5) 0.49711(17) 0.0296(4) Uani 1 1 d .
H37A H 0.8481 0.2428 0.5711 0.044 Uiso 1 1 calc R
H37B H 0.7173 0.2414 0.4514 0.044 Uiso 1 1 calc R
H37C H 0.8599 0.2325 0.4553 0.044 Uiso 1 1 calc R
C38 C 0.7426(2) 0.17925(5) 0.65132(16) 0.0323(4) Uani 1 1 d .
H38A H 0.7936 0.1964 0.7100 0.048 Uiso 1 1 calc R
H38B H 0.7673 0.1559 0.6833 0.048 Uiso 1 1 calc R
H38C H 0.6470 0.1829 0.6276 0.048 Uiso 1 1 calc R
C39 C 0.4949(2) 0.23900(5) 0.4800(2) 0.0400(5) Uani 1 1 d .
H39A H 0.5230 0.2533 0.4315 0.060 Uiso 1 1 calc R
H39B H 0.5732 0.2325 0.5504 0.060 Uiso 1 1 calc R
H39C H 0.4326 0.2521 0.5004 0.060 Uiso 1 1 calc R
C40 C 0.33753(19) 0.17565(5) 0.48767(17) 0.0316(4) Uani 1 1 d .
H40A H 0.2652 0.1896 0.4904 0.047 Uiso 1 1 calc R
H40B H 0.4070 0.1722 0.5661 0.047 Uiso 1 1 calc R
H40C H 0.3024 0.1531 0.4526 0.047 Uiso 1 1 calc R
C41 C 0.27626(18) 0.21768(5) 0.26519(17) 0.0289(4) Uani 1 1 d .
H41A H 0.2272 0.2353 0.2863 0.043 Uiso 1 1 calc R
H41B H 0.2148 0.1993 0.2207 0.043 Uiso 1 1 calc R
H41C H 0.3166 0.2283 0.2185 0.043 Uiso 1 1 calc R
C42 C 0.3398(2) 0.17614(6) -0.0794(2) 0.0446(6) Uani 1 1 d .
H42A H 0.2771 0.1880 -0.1489 0.067 Uiso 1 1 calc R
H42B H 0.4197 0.1696 -0.0890 0.067 Uiso 1 1 calc R
H42C H 0.3649 0.1916 -0.0129 0.067 Uiso 1 1 calc R
C43 C 0.2087(2) 0.10665(6) -0.18082(17) 0.0402(5) Uani 1 1 d .
H43A H 0.1326 0.1165 -0.2467 0.060 Uiso 1 1 calc R
H43B H 0.1831 0.0843 -0.1601 0.060 Uiso 1 1 calc R
H43C H 0.2833 0.1033 -0.2013 0.060 Uiso 1 1 calc R
C44 C 0.1090(2) 0.14991(6) -0.03701(18) 0.0368(5) Uani 1 1 d .
H44A H 0.1347 0.1656 0.0290 0.055 Uiso 1 1 calc R
H44B H 0.0664 0.1293 -0.0235 0.055 Uiso 1 1 calc R
H44C H 0.0462 0.1617 -0.1068 0.055 Uiso 1 1 calc R
C45 C 0.13694(18) 0.04530(5) 0.02200(17) 0.0301(4) Uani 1 1 d .
H45A H 0.0819 0.0663 0.0000 0.045 Uiso 1 1 calc R
H45B H 0.0835 0.0258 0.0277 0.045 Uiso 1 1 calc R
H45C H 0.1691 0.0402 -0.0364 0.045 Uiso 1 1 calc R
C46 C 0.37911(19) 0.01138(5) 0.20792(18) 0.0299(4) Uani 1 1 d .
H46A H 0.4148 0.0057 0.1523 0.045 Uiso 1 1 calc R
H46B H 0.3209 -0.0074 0.2100 0.045 Uiso 1 1 calc R
H46C H 0.4529 0.0143 0.2845 0.045 Uiso 1 1 calc R
C47 C 0.2212(2) 0.06414(5) 0.27367(17) 0.0289(4) Uani 1 1 d .
H47A H 0.2973 0.0702 0.3462 0.043 Uiso 1 1 calc R
H47B H 0.1735 0.0445 0.2864 0.043 Uiso 1 1 calc R
H47C H 0.1609 0.0840 0.2461 0.043 Uiso 1 1 calc R

loop_
_atom_site_aniso_label
_atom_site_aniso_U_11
_atom_site_aniso_U_22
_atom_site_aniso_U_33
_atom_site_aniso_U_23
_atom_site_aniso_U_13
_atom_site_aniso_U_12
Si1 0.0170(2) 0.0268(3) 0.0179(2) -0.00640(18) 0.00578(19) -0.00192(18)
Si2 0.0190(2) 0.0219(2) 0.0278(3) -0.00655(19) 0.0137(2) -0.00054(18)
Si3 0.0168(2) 0.0217(2) 0.0172(2) 0.00247(17) 0.00467(19) 0.00059(17)
Si4 0.0176(2) 0.0176(2) 0.0209(2) 0.00000(17) 0.00839(19) -0.00239(17)
Al1 0.0118(2) 0.0156(2) 0.0137(2) 0.00035(17) 0.00587(18) 0.00047(17)
O1 0.0143(6) 0.0259(6) 0.0293(7) -0.0061(5) 0.0103(5) -0.0020(5)
N1 0.0147(6) 0.0171(6) 0.0162(7) 0.0027(5) 0.0069(6) 0.0017(5)
N2 0.0143(6) 0.0154(6) 0.0160(7) 0.0012(5) 0.0068(5) 0.0019(5)
C1 0.0162(7) 0.0183(8) 0.0174(8) 0.0055(6) 0.0052(6) 0.0013(6)
C2 0.0200(8) 0.0257(9) 0.0183(8) 0.0048(7) 0.0062(7) -0.0005(7)
C3 0.0287(9) 0.0312(10) 0.0227(9) 0.0089(7) 0.0112(8) -0.0037(8)
C4 0.0304(10) 0.0233(9) 0.0285(10) 0.0103(7) 0.0088(8) -0.0022(7)
C5 0.0261(9) 0.0182(8) 0.0310(10) 0.0050(7) 0.0089(8) 0.0020(7)
C6 0.0195(8) 0.0197(8) 0.0221(8) 0.0036(6) 0.0071(7) 0.0022(6)
C7 0.0269(9) 0.0282(9) 0.0193(8) 0.0017(7) 0.0122(7) -0.0024(7)
C8 0.0335(11) 0.0364(11) 0.0359(11) -0.0021(9) 0.0201(9) -0.0016(8)
C9 0.0399(11) 0.0392(11) 0.0205(9) 0.0003(8) 0.0092(9) -0.0041(9)
C10 0.0296(9) 0.0185(8) 0.0281(9) -0.0012(7) 0.0156(8) -0.0005(7)
C11 0.0291(10) 0.0342(11) 0.0361(11) -0.0090(8) 0.0153(9) 0.0012(8)
C12 0.0336(10) 0.0317(10) 0.0288(10) 0.0015(8) 0.0146(9) 0.0016(8)
C13 0.0160(7) 0.0200(8) 0.0154(8) -0.0008(6) 0.0053(6) 0.0029(6)
C14 0.0130(7) 0.0223(8) 0.0209(8) 0.0001(6) 0.0061(7) 0.0004(6)
C15 0.0142(7) 0.0188(8) 0.0190(8) -0.0019(6) 0.0087(6) -0.0003(6)
C16 0.0177(8) 0.0271(9) 0.0226(9) 0.0051(7) 0.0035(7) 0.0038(7)
C17 0.0183(8) 0.0292(9) 0.0297(10) 0.0054(7) 0.0132(8) 0.0000(7)
C18 0.0142(7) 0.0218(8) 0.0178(8) 0.0045(6) 0.0091(6) 0.0014(6)
C19 0.0171(8) 0.0203(8) 0.0217(8) 0.0025(6) 0.0101(7) 0.0007(6)
C20 0.0259(9) 0.0221(8) 0.0252(9) 0.0066(7) 0.0122(8) 0.0010(7)
C21 0.0357(10) 0.0303(10) 0.0219(9) 0.0101(7) 0.0153(8) 0.0054(8)
C22 0.0337(10) 0.0305(10) 0.0187(9) 0.0017(7) 0.0129(8) 0.0043(8)
C23 0.0198(8) 0.0230(8) 0.0189(8) 0.0013(6) 0.0104(7) 0.0018(6)
C24 0.0224(8) 0.0184(8) 0.0234(9) 0.0006(6) 0.0089(7) 0.0003(6)
C25 0.0339(10) 0.0245(9) 0.0359(11) -0.0032(8) 0.0143(9) -0.0064(8)
C26 0.0308(10) 0.0296(10) 0.0315(10) -0.0004(8) 0.0137(9) 0.0079(8)
C27 0.0246(9) 0.0222(8) 0.0203(8) -0.0013(7) 0.0122(7) 0.0014(7)
C28 0.0296(10) 0.0295(10) 0.0363(11) -0.0003(8) 0.0170(9) 0.0048(8)
C29 0.0317(10) 0.0314(11) 0.0334(11) -0.0075(8) 0.0070(9) 0.0005(8)
C30 0.0171(7) 0.0183(7) 0.0152(7) 0.0001(6) 0.0079(6) -0.0011(6)
C31 0.0172(7) 0.0173(8) 0.0182(8) -0.0013(6) 0.0098(7) -0.0012(6)
C32 0.0138(7) 0.0169(7) 0.0164(8) 0.0019(6) 0.0063(6) 0.0004(6)
C33 0.0145(7) 0.0152(7) 0.0152(7) -0.0001(6) 0.0061(6) -0.0008(6)
C34 0.0134(7) 0.0197(8) 0.0162(8) -0.0022(6) 0.0056(6) -0.0006(6)
C35 0.0140(7) 0.0179(8) 0.0187(8) -0.0028(6) 0.0066(6) 0.0001(6)
C36 0.0194(9) 0.0460(12) 0.0343(11) -0.0160(9) -0.0009(8) 0.0032(8)
C37 0.0267(9) 0.0322(10) 0.0304(10) -0.0102(8) 0.0128(8) -0.0103(8)
C38 0.0399(11) 0.0348(11) 0.0215(9) -0.0061(8) 0.0126(9) -0.0058(9)
C39 0.0303(10) 0.0350(11) 0.0575(14) -0.0229(10) 0.0214(10) -0.0028(9)
C40 0.0281(10) 0.0435(11) 0.0302(10) -0.0043(8) 0.0192(9) -0.0002(8)
C41 0.0260(9) 0.0235(9) 0.0406(11) 0.0022(8) 0.0175(9) 0.0034(7)
C42 0.0297(11) 0.0355(12) 0.0591(15) 0.0237(11) 0.0100(11) -0.0002(9)
C43 0.0373(12) 0.0480(13) 0.0231(10) -0.0074(9) 0.0016(9) 0.0075(10)
C44 0.0253(10) 0.0494(13) 0.0353(11) 0.0102(9) 0.0126(9) 0.0115(9)
C45 0.0243(9) 0.0301(10) 0.0321(10) -0.0031(8) 0.0084(8) -0.0085(8)
C46 0.0304(10) 0.0217(9) 0.0383(11) 0.0050(8) 0.0155(9) 0.0009(7)
C47 0.0338(10) 0.0280(9) 0.0322(10) -0.0007(8) 0.0211(9) -0.0057(8)

loop_
_atom_type_symbol
_atom_type_description
_atom_type_scat_dispersion_real
_atom_type_scat_dispersion_imag
_atom_type_scat_source
C C 0.0033 0.0016 'International Tables Vol C Tables 4.2.6.8 and 6.1.1.4'
H H 0.0000 0.0000 'International Tables Vol C Tables 4.2.6.8 and 6.1.1.4'
N N 0.0061 0.0033 'International Tables Vol C Tables 4.2.6.8 and 6.1.1.4'
O O 0.0106 0.0060 'International Tables Vol C Tables 4.2.6.8 and 6.1.1.4'
Si Si 0.0817 0.0704 'International Tables Vol C Tables 4.2.6.8 and 6.1.1.4'
Al Al 0.0645 0.0514 'International Tables Vol C Tables 4.2.6.8 and 6.1.1.4'

loop_
_geom_angle_atom_site_label_1
_geom_angle_atom_site_label_2
_geom_angle_atom_site_label_3
_geom_angle
C37 Si1 C36 104.80(10)
C37 Si1 C38 110.83(9)
C36 Si1 C38 104.34(10)
C37 Si1 C30 113.58(8)
C36 Si1 C30 112.13(8)
C38 Si1 C30 110.64(8)
C41 Si2 C39 101.35(10)
C41 Si2 C40 111.21(9)
C39 Si2 C40 107.42(10)
C41 Si2 C31 109.32(8)
C39 Si2 C31 117.38(8)
C40 Si2 C31 109.88(8)
C42 Si3 C44 108.80(11)
C42 Si3 C34 111.08(9)
C44 Si3 C34 108.20(8)
C42 Si3 C43 111.22(12)
C44 Si3 C43 108.60(10)
C34 Si3 C43 108.87(9)
C35 Si4 C46 111.85(8)
C35 Si4 C47 110.11(8)
C46 Si4 C47 109.40(9)
C35 Si4 C45 107.22(8)
C46 Si4 C45 108.65(9)
C47 Si4 C45 109.57(9)
N1 Al1 N2 95.74(6)
N1 Al1 C33 121.19(6)
N2 Al1 C33 120.74(6)
N1 Al1 C30 114.70(6)
N2 Al1 C30 114.09(6)
C33 Al1 C30 91.92(6)
C13 N1 C1 115.83(13)
C13 N1 Al1 118.11(11)
C1 N1 Al1 126.01(10)
C15 N2 C18 115.54(12)
C15 N2 Al1 119.32(10)
C18 N2 Al1 124.95(10)
C2 C1 C6 120.87(15)
C2 C1 N1 120.77(15)
C6 C1 N1 118.29(14)
C3 C2 C1 118.21(16)
C3 C2 C7 118.90(15)
C1 C2 C7 122.78(15)
C4 C3 C2 121.45(16)
C4 C3 H3 119.3
C2 C3 H3 119.3
C3 C4 C5 119.73(16)
C3 C4 H4 120.1
C5 C4 H4 120.1
C4 C5 C6 121.25(17)
C4 C5 H5 119.4
C6 C5 H5 119.4
C5 C6 C1 118.48(16)
C5 C6 C10 118.49(16)
C1 C6 C10 123.03(15)
C2 C7 C8 111.51(15)
C2 C7 C9 110.72(15)
C8 C7 C9 110.36(15)
C2 C7 H7 108.0
C8 C7 H7 108.0
C9 C7 H7 108.0
C7 C8 H8A 109.5
C7 C8 H8B 109.5
H8A C8 H8B 109.5
C7 C8 H8C 109.5
H8A C8 H8C 109.5
H8B C8 H8C 109.5
C7 C9 H9A 109.5
C7 C9 H9B 109.5
H9A C9 H9B 109.5
C7 C9 H9C 109.5
H9A C9 H9C 109.5
H9B C9 H9C 109.5
C6 C10 C12 110.58(15)
C6 C10 C11 111.77(15)
C12 C10 C11 110.22(15)
C6 C10 H10 108.0
C12 C10 H10 108.0
C11 C10 H10 108.0
C10 C11 H11A 109.5
C10 C11 H11B 109.5
H11A C11 H11B 109.5
C10 C11 H11C 109.5
H11A C11 H11C 109.5
H11B C11 H11C 109.5
C10 C12 H12A 109.5
C10 C12 H12B 109.5
H12A C12 H12B 109.5
C10 C12 H12C 109.5
H12A C12 H12C 109.5
H12B C12 H12C 109.5
N1 C13 C14 123.28(15)
N1 C13 C16 120.46(14)
C14 C13 C16 116.25(14)
C13 C14 C15 127.55(15)
C13 C14 H14 116.2
C15 C14 H14 116.2
N2 C15 C14 122.92(14)
N2 C15 C17 120.98(14)
C14 C15 C17 116.10(14)
C13 C16 H16A 109.5
C13 C16 H16B 109.5
H16A C16 H16B 109.5
C13 C16 H16C 109.5
H16A C16 H16C 109.5
H16B C16 H16C 109.5
C15 C17 H17A 109.5
C15 C17 H17B 109.5
H17A C17 H17B 109.5
C15 C17 H17C 109.5
H17A C17 H17C 109.5
H17B C17 H17C 109.5
C19 C18 C23 121.52(15)
C19 C18 N2 120.16(14)
C23 C18 N2 118.17(14)
C20 C19 C18 117.97(15)
C20 C19 C24 118.77(15)
C18 C19 C24 123.27(15)
C21 C20 C19 121.43(17)
C21 C20 H20 119.3
C19 C20 H20 119.3
C20 C21 C22 119.74(16)
C20 C21 H21 120.1
C22 C21 H21 120.1
C21 C22 C23 121.47(17)
C21 C22 H22 119.3
C23 C22 H22 119.3
C22 C23 C18 117.77(16)
C22 C23 C27 120.20(15)
C18 C23 C27 121.99(15)
C19 C24 C26 109.28(14)
C19 C24 C25 112.85(14)
C26 C24 C25 109.75(15)
C19 C24 H24 108.3
C26 C24 H24 108.3
C25 C24 H24 108.3
C24 C25 H25A 109.5
C24 C25 H25B 109.5
H25A C25 H25B 109.5
C24 C25 H25C 109.5
H25A C25 H25C 109.5
H25B C25 H25C 109.5
C24 C26 H26A 109.5
C24 C26 H26B 109.5
H26A C26 H26B 109.5
C24 C26 H26C 109.5
H26A C26 H26C 109.5
H26B C26 H26C 109.5
C23 C27 C29 112.51(15)
C23 C27 C28 111.35(14)
C29 C27 C28 109.90(15)
C23 C27 H27 107.6
C29 C27 H27 107.6
C28 C27 H27 107.6
C27 C28 H28A 109.5
C27 C28 H28B 109.5
H28A C28 H28B 109.5
C27 C28 H28C 109.5
H28A C28 H28C 109.5
H28B C28 H28C 109.5
C27 C29 H29A 109.5
C27 C29 H29B 109.5
H29A C29 H29B 109.5
C27 C29 H29C 109.5
H29A C29 H29C 109.5
H29B C29 H29C 109.5
C31 C30 Si1 122.47(12)
C31 C30 Al1 107.63(11)
Si1 C30 Al1 129.84(8)
C30 C31 C32 116.82(14)
C30 C31 Si2 134.95(12)
C32 C31 Si2 108.17(10)
O1 C32 C33 122.60(14)
O1 C32 C31 118.92(14)
C33 C32 C31 118.42(13)
C32 C33 C35 111.45(12)
C32 C33 C34 110.70(12)
C35 C33 C34 48.95(9)
C32 C33 Al1 104.07(10)
C35 C33 Al1 136.13(11)
C34 C33 Al1 136.56(10)
C35 C34 C33 65.52(11)
C35 C34 Si3 143.40(13)
C33 C34 Si3 143.40(12)
C34 C35 C33 65.53(11)
C34 C35 Si4 141.90(13)
C33 C35 Si4 145.79(12)
Si1 C36 H36A 109.5
Si1 C36 H36B 109.5
H36A C36 H36B 109.5
Si1 C36 H36C 109.5
H36A C36 H36C 109.5
H36B C36 H36C 109.5
Si1 C37 H37A 109.5
Si1 C37 H37B 109.5
H37A C37 H37B 109.5
Si1 C37 H37C 109.5
H37A C37 H37C 109.5
H37B C37 H37C 109.5
Si1 C38 H38A 109.5
Si1 C38 H38B 109.5
H38A C38 H38B 109.5
Si1 C38 H38C 109.5
H38A C38 H38C 109.5
H38B C38 H38C 109.5
Si2 C39 H39A 109.5
Si2 C39 H39B 109.5
H39A C39 H39B 109.5
Si2 C39 H39C 109.5
H39A C39 H39C 109.5
H39B C39 H39C 109.5
Si2 C40 H40A 109.5
Si2 C40 H40B 109.5
H40A C40 H40B 109.5
Si2 C40 H40C 109.5
H40A C40 H40C 109.5
H40B C40 H40C 109.5
Si2 C41 H41A 109.5
Si2 C41 H41B 109.5
H41A C41 H41B 109.5
Si2 C41 H41C 109.5
H41A C41 H41C 109.5
H41B C41 H41C 109.5
Si3 C42 H42A 109.5
Si3 C42 H42B 109.5
H42A C42 H42B 109.5
Si3 C42 H42C 109.5
H42A C42 H42C 109.5
H42B C42 H42C 109.5
Si3 C43 H43A 109.5
Si3 C43 H43B 109.5
H43A C43 H43B 109.5
Si3 C43 H43C 109.5
H43A C43 H43C 109.5
H43B C43 H43C 109.5
Si3 C44 H44A 109.5
Si3 C44 H44B 109.5
H44A C44 H44B 109.5
Si3 C44 H44C 109.5
H44A C44 H44C 109.5
H44B C44 H44C 109.5
Si4 C45 H45A 109.5
Si4 C45 H45B 109.5
H45A C45 H45B 109.5
Si4 C45 H45C 109.5
H45A C45 H45C 109.5
H45B C45 H45C 109.5
Si4 C46 H46A 109.5
Si4 C46 H46B 109.5
H46A C46 H46B 109.5
Si4 C46 H46C 109.5
H46A C46 H46C 109.5
H46B C46 H46C 109.5
Si4 C47 H47A 109.5
Si4 C47 H47B 109.5
H47A C47 H47B 109.5
Si4 C47 H47C 109.5
H47A C47 H47C 109.5
H47B C47 H47C 109.5

loop_
_geom_bond_atom_site_label_1
_geom_bond_atom_site_label_2
_geom_bond_distance
Si1 C37 1.868(2)
Si1 C36 1.8703(19)
Si1 C38 1.8814(19)
Si1 C30 1.8825(17)
Si2 C41 1.874(2)
Si2 C39 1.881(2)
Si2 C40 1.8815(19)
Si2 C31 1.9238(16)
Si3 C42 1.844(2)
Si3 C44 1.8646(19)
Si3 C34 1.8646(17)
Si3 C43 1.869(2)
Si4 C35 1.8557(16)
Si4 C46 1.8569(19)
Si4 C47 1.8624(18)
Si4 C45 1.8640(19)
Al1 N1 1.9217(14)
Al1 N2 1.9228(13)
Al1 C33 1.9615(16)
Al1 C30 2.0237(16)
O1 C32 1.2328(18)
N1 C13 1.348(2)
N1 C1 1.453(2)
N2 C15 1.3405(19)
N2 C18 1.457(2)
C1 C2 1.407(2)
C1 C6 1.411(2)
C2 C3 1.399(2)
C2 C7 1.523(2)
C3 C4 1.381(3)
C3 H3 0.9500
C4 C5 1.384(3)
C4 H4 0.9500
C5 C6 1.395(2)
C5 H5 0.9500
C6 C10 1.522(2)
C7 C8 1.533(3)
C7 C9 1.535(3)
C7 H7 1.0000
C8 H8A 0.9800
C8 H8B 0.9800
C8 H8C 0.9800
C9 H9A 0.9800
C9 H9B 0.9800
C9 H9C 0.9800
C10 C12 1.533(3)
C10 C11 1.537(2)
C10 H10 1.0000
C11 H11A 0.9800
C11 H11B 0.9800
C11 H11C 0.9800
C12 H12A 0.9800
C12 H12B 0.9800
C12 H12C 0.9800
C13 C14 1.392(2)
C13 C16 1.510(2)
C14 C15 1.402(2)
C14 H14 0.9500
C15 C17 1.508(2)
C16 H16A 0.9800
C16 H16B 0.9800
C16 H16C 0.9800
C17 H17A 0.9800
C17 H17B 0.9800
C17 H17C 0.9800
C18 C19 1.406(2)
C18 C23 1.408(2)
C19 C20 1.400(2)
C19 C24 1.521(2)
C20 C21 1.379(3)
C20 H20 0.9500
C21 C22 1.384(3)
C21 H21 0.9500
C22 C23 1.400(2)
C22 H22 0.9500
C23 C27 1.518(2)
C24 C26 1.532(2)
C24 C25 1.536(2)
C24 H24 1.0000
C25 H25A 0.9800
C25 H25B 0.9800
C25 H25C 0.9800
C26 H26A 0.9800
C26 H26B 0.9800
C26 H26C 0.9800
C27 C29 1.527(3)
C27 C28 1.530(2)
C27 H27 1.0000
C28 H28A 0.9800
C28 H28B 0.9800
C28 H28C 0.9800
C29 H29A 0.9800
C29 H29B 0.9800
C29 H29C 0.9800
C30 C31 1.376(2)
C31 C32 1.513(2)
C32 C33 1.502(2)
C33 C35 1.570(2)
C33 C34 1.570(2)
C34 C35 1.301(2)
C36 H36A 0.9800
C36 H36B 0.9800
C36 H36C 0.9800
C37 H37A 0.9800
C37 H37B 0.9800
C37 H37C 0.9800
C38 H38A 0.9800
C38 H38B 0.9800
C38 H38C 0.9800
C39 H39A 0.9800
C39 H39B 0.9800
C39 H39C 0.9800
C40 H40A 0.9800
C40 H40B 0.9800
C40 H40C 0.9800
C41 H41A 0.9800
C41 H41B 0.9800
C41 H41C 0.9800
C42 H42A 0.9800
C42 H42B 0.9800
C42 H42C 0.9800
C43 H43A 0.9800
C43 H43B 0.9800
C43 H43C 0.9800
C44 H44A 0.9800
C44 H44B 0.9800
C44 H44C 0.9800
C45 H45A 0.9800
C45 H45B 0.9800
C45 H45C 0.9800
C46 H46A 0.9800
C46 H46B 0.9800
C46 H46C 0.9800
C47 H47A 0.9800
C47 H47B 0.9800
C47 H47C 0.9800

loop_
_geom_torsion_atom_site_label_1
_geom_torsion_atom_site_label_2
_geom_torsion_atom_site_label_3
_geom_torsion_atom_site_label_4
_geom_torsion
N2 Al1 N1 C13 35.83(12)
C33 Al1 N1 C13 167.22(11)
C30 Al1 N1 C13 -84.02(13)
N2 Al1 N1 C1 -146.81(13)
C33 Al1 N1 C1 -15.42(15)
C30 Al1 N1 C1 93.34(13)
N1 Al1 N2 C15 -33.02(12)
C33 Al1 N2 C15 -164.72(11)
C30 Al1 N2 C15 87.30(13)
N1 Al1 N2 C18 152.08(12)
C33 Al1 N2 C18 20.38(15)
C30 Al1 N2 C18 -87.60(13)
C13 N1 C1 C2 102.72(18)
Al1 N1 C1 C2 -74.69(18)
C13 N1 C1 C6 -74.22(19)
Al1 N1 C1 C6 108.37(15)
C6 C1 C2 C3 -0.2(2)
N1 C1 C2 C3 -177.10(15)
C6 C1 C2 C7 176.02(16)
N1 C1 C2 C7 -0.8(2)
C1 C2 C3 C4 1.3(3)
C7 C2 C3 C4 -175.15(17)
C2 C3 C4 C5 -1.4(3)
C3 C4 C5 C6 0.5(3)
C4 C5 C6 C1 0.4(3)
C4 C5 C6 C10 -179.36(17)
C2 C1 C6 C5 -0.6(2)
N1 C1 C6 C5 176.35(15)
C2 C1 C6 C10 179.22(16)
N1 C1 C6 C10 -3.8(2)
C3 C2 C7 C8 -63.6(2)
C1 C2 C7 C8 120.14(18)
C3 C2 C7 C9 59.7(2)
C1 C2 C7 C9 -116.57(18)
C5 C6 C10 C12 64.9(2)
C1 C6 C10 C12 -114.88(18)
C5 C6 C10 C11 -58.3(2)
C1 C6 C10 C11 121.93(18)
C1 N1 C13 C14 162.12(15)
Al1 N1 C13 C14 -20.3(2)
C1 N1 C13 C16 -16.9(2)
Al1 N1 C13 C16 160.73(12)
N1 C13 C14 C15 -10.2(3)
C16 C13 C14 C15 168.82(16)
C18 N2 C15 C14 -170.63(15)
Al1 N2 C15 C14 14.0(2)
C18 N2 C15 C17 9.2(2)
Al1 N2 C15 C17 -166.20(12)
C13 C14 C15 N2 13.9(3)
C13 C14 C15 C17 -165.88(16)
C15 N2 C18 C19 -84.68(18)
Al1 N2 C18 C19 90.40(16)
C15 N2 C18 C23 90.88(17)
Al1 N2 C18 C23 -94.04(15)
C23 C18 C19 C20 -2.4(2)
N2 C18 C19 C20 173.04(14)
C23 C18 C19 C24 177.65(15)
N2 C18 C19 C24 -6.9(2)
C18 C19 C20 C21 -0.7(3)
C24 C19 C20 C21 179.24(16)
C19 C20 C21 C22 2.4(3)
C20 C21 C22 C23 -1.1(3)
C21 C22 C23 C18 -1.9(3)
C21 C22 C23 C27 -179.64(17)
C19 C18 C23 C22 3.7(2)
N2 C18 C23 C22 -171.84(14)
C19 C18 C23 C27 -178.66(15)
N2 C18 C23 C27 5.8(2)
C20 C19 C24 C26 66.95(19)
C18 C19 C24 C26 -113.07(18)
C20 C19 C24 C25 -55.5(2)
C18 C19 C24 C25 124.53(17)
C22 C23 C27 C29 -38.3(2)
C18 C23 C27 C29 144.12(16)
C22 C23 C27 C28 85.6(2)
C18 C23 C27 C28 -91.99(19)
C37 Si1 C30 C31 -74.57(15)
C36 Si1 C30 C31 166.85(14)
C38 Si1 C30 C31 50.81(16)
C37 Si1 C30 Al1 108.68(12)
C36 Si1 C30 Al1 -9.90(15)
C38 Si1 C30 Al1 -125.94(11)
N1 Al1 C30 C31 -129.26(11)
N2 Al1 C30 C31 121.71(11)
C33 Al1 C30 C31 -3.40(12)
N1 Al1 C30 Si1 47.87(12)
N2 Al1 C30 Si1 -61.17(12)
C33 Al1 C30 Si1 173.72(11)
Si1 C30 C31 C32 -168.23(11)
Al1 C30 C31 C32 9.16(17)
Si1 C30 C31 Si2 8.4(2)
Al1 C30 C31 Si2 -174.20(11)
C41 Si2 C31 C30 132.82(17)
C39 Si2 C31 C30 18.2(2)
C40 Si2 C31 C30 -104.88(18)
C41 Si2 C31 C32 -50.33(13)
C39 Si2 C31 C32 -164.94(12)
C40 Si2 C31 C32 71.97(13)
C30 C31 C32 O1 164.42(15)
Si2 C31 C32 O1 -13.08(18)
C30 C31 C32 C33 -13.0(2)
Si2 C31 C32 C33 169.54(11)
O1 C32 C33 C35 -14.7(2)
C31 C32 C33 C35 162.59(13)
O1 C32 C33 C34 38.0(2)
C31 C32 C33 C34 -144.69(13)
O1 C32 C33 Al1 -168.47(13)
C31 C32 C33 Al1 8.82(16)
N1 Al1 C33 C32 117.68(10)
N2 Al1 C33 C32 -122.59(10)
C30 Al1 C33 C32 -2.92(11)
N1 Al1 C33 C35 -25.91(18)
N2 Al1 C33 C35 93.82(16)
C30 Al1 C33 C35 -146.51(16)
N1 Al1 C33 C34 -99.68(16)
N2 Al1 C33 C34 20.05(18)
C30 Al1 C33 C34 139.72(16)
C32 C33 C34 C35 -100.91(14)
Al1 C33 C34 C35 118.09(17)
C32 C33 C34 Si3 49.1(2)
C35 C33 C34 Si3 150.0(2)
Al1 C33 C34 Si3 -91.9(2)
C42 Si3 C34 C35 172.8(2)
C44 Si3 C34 C35 53.4(2)
C43 Si3 C34 C35 -64.4(2)
C42 Si3 C34 C33 42.4(2)
C44 Si3 C34 C33 -76.9(2)
C43 Si3 C34 C33 165.22(18)
Si3 C34 C35 C33 -150.0(2)
C33 C34 C35 Si4 153.2(2)
Si3 C34 C35 Si4 3.1(4)
C32 C33 C35 C34 99.30(14)
Al1 C33 C35 C34 -118.91(16)
C32 C33 C35 Si4 -51.0(2)
C34 C33 C35 Si4 -150.3(2)
Al1 C33 C35 Si4 90.8(2)
C46 Si4 C35 C34 136.4(2)
C47 Si4 C35 C34 -101.8(2)
C45 Si4 C35 C34 17.4(2)
C46 Si4 C35 C33 -90.6(2)
C47 Si4 C35 C33 31.2(2)
C45 Si4 C35 C33 150.4(2)
